data_1527302
loop_
_publ_author_name
'Donika, F.G.'
'Kiosse, G.A.'
'Radautsan, S.I.'
'Semiletov, S.A.'
'Mustya, I.G.'

_publ_section_title
;
 Crystal structure of the two pack polytypic form Zn In2 S4(II)B
;
_journal_name_full Kristallografiya
_journal_page_first 663
_journal_page_last 665
_journal_volume 17
_journal_year 1972
_chemical_formula_sum 'In2 S4 Zn'
_chemical_name_systematic 'Zn In2 S4'
_space_group_IT_number 186
_symmetry_space_group_name_Hall 'P 6c -2c'
_symmetry_space_group_name_H-M 'P 63 m c'
_cell_angle_alpha 90
_cell_angle_beta 90
_cell_angle_gamma 120
_cell_formula_units_Z 2
_cell_length_a 3.85
_cell_length_b 3.85
_cell_length_c 24.68
_cell_volume 316.809
_citation_journal_id_ASTM KRISAJ
_cod_data_source_file Donika_KRISAJ_1972_1907.cif
_cod_data_source_block In2S4Zn1
_cod_original_cell_volume 316.8088
_cod_original_formula_sum 'In2 S4 Zn1'
_cod_database_code 1527302

loop_
_symmetry_equiv_pos_as_xyz
x,y,z
x-y,x,z+1/2
-y,x-y,z
-x,-y,z+1/2
-x+y,-x,z
y,-x+y,z+1/2
y,x,z+1/2
-x+y,y,z
-x,-x+y,z+1/2
-y,-x,z
x-y,-y,z+1/2
x,x-y,z

loop_
_atom_site_label
_atom_site_type_symbol
_atom_site_fract_x
_atom_site_fract_y
_atom_site_fract_z
_atom_site_occupancy
_atom_site_U_iso_or_equiv
In2 In+3 0.3333 0.6667 0.094 1 0.0
Zn1 Zn+2 0 0 0.406 1 0.0
In1 In+3 0.6667 0.3333 0.25 1 0.0
S4 S-2 0.6667 0.3333 0.438 1 0.0
S1 S-2 0 0 0.0625 1 0.0
S2 S-2 0.3333 0.6667 0.194 1 0.0
S3 S-2 0 0 0.306 1 0.0
